data_7215087
loop_
_publ_author_name
'Fischer, Niko'
'Fischer, Dennis'
'Klap\"otke, Thomas M.'
'Piercey, Davin G.'
'Stierstorfer, J\"org'

_publ_section_title
;
 Pushing the limits of energetic materials -- the synthesis and
 characterization of dihydroxylammonium
 5,5&#x2032;-bistetrazole-1,1&#x2032;-diolate
;
_journal_issue 38
_journal_name_full 'Journal of Materials Chemistry'
_journal_page_first 20418
_journal_paper_doi 10.1039/c2jm33646d
_journal_volume 22
_journal_year 2012
_chemical_formula_moiety 'C2 H N8 O2, C2 H8 N '
_chemical_formula_sum 'C4 H9 N9 O2'
_chemical_formula_weight 215.20
_chemical_name_common 'dimethylammonium 5-(1-hydroxytetrazolyl)-5-(1-oxidotetrazolate'
_chemical_name_systematic 'dimethylammonium 5-(1-hydroxytetrazolyl)-5-(1-oxidotetrazolate'
_space_group_IT_number 61
_symmetry_cell_setting orthorhombic
_symmetry_Int_Tables_number 61
_symmetry_space_group_name_Hall '-P 2ac 2ab'
_symmetry_space_group_name_H-M 'P b c a'
_atom_sites_solution_hydrogens geom
_atom_sites_solution_primary direct
_atom_sites_solution_secondary difmap
_audit_creation_date
;
'Wed Oct 05 14:09:39 2011'
;
_audit_creation_method
;
CrysAlisPro, Oxford Diffraction Ltd.,
Version 1.171.35.11 (release 16-05-2011 CrysAlis171 .NET)
(compiled May 16 2011,17:55:39)
;
_cell_angle_alpha 90.00
_cell_angle_beta 90.00
_cell_angle_gamma 90.00
_cell_formula_units_Z 8
_cell_length_a 11.660(2)
_cell_length_b 8.7050(17)
_cell_length_c 18.028(3)
_cell_measurement_reflns_used 1508
_cell_measurement_temperature 173(2)
_cell_measurement_theta_max 33.5921
_cell_measurement_theta_min 4.1131
_cell_volume 1829.8(6)
_computing_cell_refinement
;
CrysAlisPro, Agilent Technologies,
Version 1.171.35.11 (release 16-05-2011 CrysAlis171 .NET)
(compiled May 16 2011,17:55:39)
;
_computing_data_collection
;
CrysAlisPro, Agilent Technologies,
Version 1.171.35.11 (release 16-05-2011 CrysAlis171 .NET)
(compiled May 16 2011,17:55:39)
;
_computing_data_reduction
;
CrysAlisPro, Agilent Technologies,
Version 1.171.35.11 (release 16-05-2011 CrysAlis171 .NET)
(compiled May 16 2011,17:55:39)
;
_computing_molecular_graphics
;
'ORTEP (M. N. Burnett, C. K. Johnson, ORTEP-III: Oak Ridge Thermal Ellipsoid
;
_computing_publication_material 'PLATON (A. L. Spek, Acta Crystallogr, Sect. A, 1990, 46, C34, 1995 version).'
_computing_structure_refinement 'SHELXL-97 (Sheldrick, 1997)'
_computing_structure_solution SIR-92
_diffrn_ambient_temperature 173
_diffrn_detector_area_resol_mean 15.9809
_diffrn_measured_fraction_theta_full 0.993
_diffrn_measured_fraction_theta_max 0.993
_diffrn_measurement_device 'CCD camera on \k-goniostat'
_diffrn_measurement_device_type 'Xcalibur, Sapphire3'
_diffrn_measurement_method '\w scans'
_diffrn_orient_matrix_UB_11 0.0060932000
_diffrn_orient_matrix_UB_12 -0.0477377000
_diffrn_orient_matrix_UB_13 0.0316979000
_diffrn_orient_matrix_UB_21 0.0085199000
_diffrn_orient_matrix_UB_22 0.0657278000
_diffrn_orient_matrix_UB_23 0.0224875000
_diffrn_orient_matrix_UB_31 -0.0599423000
_diffrn_orient_matrix_UB_32 0.0042120000
_diffrn_orient_matrix_UB_33 0.0065216000
_diffrn_radiation_collimation 0.5
_diffrn_radiation_monochromator graphite
_diffrn_radiation_source 'Enhance (Mo) X-ray Source'
_diffrn_radiation_type 'Mo K\a'
_diffrn_radiation_wavelength 0.71073
_diffrn_reflns_av_R_equivalents 0.0625
_diffrn_reflns_av_sigmaI/netI 0.0528
_diffrn_reflns_limit_h_max 14
_diffrn_reflns_limit_h_min -14
_diffrn_reflns_limit_k_max 9
_diffrn_reflns_limit_k_min -10
_diffrn_reflns_limit_l_max 16
_diffrn_reflns_limit_l_min -22
_diffrn_reflns_number 8586
_diffrn_reflns_theta_full 25.75
_diffrn_reflns_theta_max 25.75
_diffrn_reflns_theta_min 4.16
_diffrn_source_current 40
_diffrn_source_type 'Spellman generator'
_diffrn_source_voltage 50
_exptl_absorpt_coefficient_mu 0.128
_exptl_absorpt_correction_T_max 0.99999
_exptl_absorpt_correction_T_min 0.84718
_exptl_absorpt_correction_type multi-scan
_exptl_absorpt_process_details
;
CrysAlisPro, Agilent Technologies,
Version 1.171.35.11 (release 16-05-2011 CrysAlis171 .NET)
(compiled May 16 2011,17:55:39)
Empirical absorption correction using spherical harmonics,
implemented in SCALE3 ABSPACK scaling algorithm.
;
_exptl_crystal_colour colorless
_exptl_crystal_density_diffrn 1.562
_exptl_crystal_density_method 'not measured'
_exptl_crystal_description block
_exptl_crystal_F_000 896
_exptl_crystal_size_max 0.2
_exptl_crystal_size_mid 0.2
_exptl_crystal_size_min 0.12
_refine_diff_density_max 0.241
_refine_diff_density_min -0.200
_refine_diff_density_rms 0.054
_refine_ls_extinction_coef 0.0049(11)
_refine_ls_extinction_method SHELXL
_refine_ls_goodness_of_fit_ref 1.084
_refine_ls_hydrogen_treatment refall
_refine_ls_matrix_type full
_refine_ls_number_parameters 173
_refine_ls_number_reflns 1741
_refine_ls_number_restraints 0
_refine_ls_restrained_S_all 1.084
_refine_ls_R_factor_all 0.0706
_refine_ls_R_factor_gt 0.0437
_refine_ls_shift/su_max 0.000
_refine_ls_shift/su_mean 0.000
_refine_ls_structure_factor_coef Fsqd
_refine_ls_weighting_details 'calc w=1/[\s^2^(Fo^2^)+(0.1000P)^2^+0.0000P] where P=(Fo^2^+2Fc^2^)/3'
_refine_ls_weighting_scheme calc
_refine_ls_wR_factor_gt 0.0993
_refine_ls_wR_factor_ref 0.1201
_reflns_number_gt 1244
_reflns_number_total 1741
_reflns_threshold_expression >2sigma(I)
_cod_data_source_file c2jm33646d.txt
_cod_data_source_block gx563_Me2NH2_1BTO
_cod_original_sg_symbol_Hall '-P 2ac 2ab '
_cod_original_sg_symbol_H-M 'P bca'
_cod_database_code 7215087

loop_
_symmetry_equiv_pos_as_xyz
'x, y, z'
'-x+1/2, -y, z+1/2'
'x+1/2, -y+1/2, -z'
'-x, y+1/2, -z+1/2'
'-x, -y, -z'
'x-1/2, y, -z-1/2'
'-x-1/2, y-1/2, z'
'x, -y-1/2, z-1/2'

loop_
_atom_site_label
_atom_site_type_symbol
_atom_site_fract_x
_atom_site_fract_y
_atom_site_fract_z
_atom_site_U_iso_or_equiv
_atom_site_adp_type
_atom_site_occupancy
_atom_site_symmetry_multiplicity
_atom_site_calc_flag
O2 O 0.65519(12) 0.49528(18) 0.50166(8) 0.0309(4) Uani 1 1 d
O1 O 1.07081(12) 0.26035(17) 0.50745(8) 0.0278(4) Uani 1 1 d
N9 N 1.10595(17) 0.2716(2) 0.66289(10) 0.0270(5) Uani 1 1 d
N7 N 0.83722(16) 0.5055(2) 0.64838(10) 0.0313(5) Uani 1 1 d
N2 N 0.98990(16) 0.2174(2) 0.39085(10) 0.0298(5) Uani 1 1 d
N1 N 0.98385(14) 0.2732(2) 0.45986(9) 0.0221(4) Uani 1 1 d
N3 N 0.89137(16) 0.2499(2) 0.35966(10) 0.0335(5) Uani 1 1 d
N8 N 0.90615(15) 0.4275(2) 0.60047(9) 0.0266(5) Uani 1 1 d
N5 N 0.74374(14) 0.47896(19) 0.54894(10) 0.0246(4) Uani 1 1 d
N4 N 0.82233(16) 0.3263(2) 0.40713(10) 0.0306(5) Uani 1 1 d
N6 N 0.73900(16) 0.5370(2) 0.61785(11) 0.0328(5) Uani 1 1 d
C2 C 0.84638(17) 0.4134(2) 0.53796(11) 0.0220(5) Uani 1 1 d
C4 C 1.0365(2) 0.1379(3) 0.68490(16) 0.0368(6) Uani 1 1 d
C1 C 0.88179(17) 0.3394(2) 0.46997(11) 0.0220(5) Uani 1 1 d
C3 C 1.1530(2) 0.3573(3) 0.72695(15) 0.0373(6) Uani 1 1 d
H1 H 0.615(3) 0.384(4) 0.5024(16) 0.092(11) Uiso 1 1 d
H3B H 1.092(2) 0.388(3) 0.7569(14) 0.056(8) Uiso 1 1 d
H3A H 1.208(3) 0.286(3) 0.7542(15) 0.062(9) Uiso 1 1 d
H9B H 1.166(2) 0.239(3) 0.6332(14) 0.050(8) Uiso 1 1 d
H9A H 1.056(2) 0.330(3) 0.6342(13) 0.045(7) Uiso 1 1 d
H4B H 1.082(2) 0.071(3) 0.7118(15) 0.060(9) Uiso 1 1 d
H4A H 0.968(2) 0.184(3) 0.7142(15) 0.056(8) Uiso 1 1 d
H3C H 1.198(2) 0.443(3) 0.7085(15) 0.053(8) Uiso 1 1 d
H4C H 1.004(2) 0.085(3) 0.6411(15) 0.045(7) Uiso 1 1 d

loop_
_atom_site_aniso_label
_atom_site_aniso_U_11
_atom_site_aniso_U_22
_atom_site_aniso_U_33
_atom_site_aniso_U_23
_atom_site_aniso_U_13
_atom_site_aniso_U_12
O2 0.0217(8) 0.0290(9) 0.0420(10) 0.0048(7) -0.0062(7) 0.0022(7)
O1 0.0221(8) 0.0330(9) 0.0282(9) -0.0047(7) -0.0063(7) 0.0028(7)
N9 0.0261(11) 0.0334(11) 0.0214(11) 0.0030(8) -0.0020(9) 0.0007(9)
N7 0.0291(11) 0.0342(11) 0.0307(11) -0.0065(8) 0.0038(9) -0.0005(9)
N2 0.0308(11) 0.0347(12) 0.0240(10) -0.0042(8) 0.0035(9) -0.0022(8)
N1 0.0204(9) 0.0228(10) 0.0231(10) 0.0005(7) -0.0013(8) -0.0009(7)
N3 0.0327(11) 0.0432(12) 0.0246(10) -0.0056(9) -0.0025(9) 0.0021(9)
N8 0.0285(10) 0.0272(10) 0.0240(10) -0.0014(8) 0.0001(8) -0.0012(8)
N5 0.0192(9) 0.0241(10) 0.0306(10) -0.0005(8) -0.0031(8) -0.0011(7)
N4 0.0310(11) 0.0352(11) 0.0258(10) -0.0023(8) -0.0013(8) 0.0015(9)
N6 0.0303(11) 0.0330(11) 0.0351(12) -0.0068(8) 0.0034(9) -0.0015(9)
C2 0.0204(11) 0.0191(11) 0.0266(12) 0.0018(9) -0.0006(9) -0.0021(9)
C4 0.0368(15) 0.0328(15) 0.0409(16) 0.0025(12) -0.0024(13) -0.0069(12)
C1 0.0202(11) 0.0219(11) 0.0238(12) 0.0029(9) -0.0018(9) -0.0008(9)
C3 0.0388(15) 0.0413(16) 0.0320(14) -0.0067(12) -0.0009(13) -0.0029(13)

loop_
_atom_type_symbol
_atom_type_description
_atom_type_scat_dispersion_real
_atom_type_scat_dispersion_imag
_atom_type_scat_source
C C 0.0033 0.0016 'International Tables Vol C Tables 4.2.6.8 and 6.1.1.4'
H H 0.0000 0.0000 'International Tables Vol C Tables 4.2.6.8 and 6.1.1.4'
N N 0.0061 0.0033 'International Tables Vol C Tables 4.2.6.8 and 6.1.1.4'
O O 0.0106 0.0060 'International Tables Vol C Tables 4.2.6.8 and 6.1.1.4'

loop_
_geom_angle_atom_site_label_1
_geom_angle_atom_site_label_2
_geom_angle_atom_site_label_3
_geom_angle
N5 O2 H1 103.5(16)
C4 N9 C3 113.1(2)
C4 N9 H9B 109.2(16)
C3 N9 H9B 109.1(16)
C4 N9 H9A 104.1(15)
C3 N9 H9A 112.8(15)
H9B N9 H9A 108(2)
N6 N7 N8 110.90(17)
N3 N2 N1 105.94(17)
O1 N1 C1 128.80(17)
O1 N1 N2 121.88(16)
C1 N1 N2 109.32(17)
N2 N3 N4 110.93(17)
C2 N8 N7 105.91(17)
C2 N5 N6 109.49(17)
C2 N5 O2 129.49(18)
N6 N5 O2 120.98(17)
C1 N4 N3 105.71(17)
N7 N6 N5 106.03(17)
N8 C2 N5 107.65(18)
N8 C2 C1 127.59(19)
N5 C2 C1 124.76(19)
N9 C4 H4B 109.1(18)
N9 C4 H4A 104.6(14)
H4B C4 H4A 114(2)
N9 C4 H4C 111.2(14)
H4B C4 H4C 110(2)
H4A C4 H4C 107(2)
N4 C1 N1 108.10(18)
N4 C1 C2 127.63(19)
N1 C1 C2 124.27(18)
N9 C3 H3B 108.5(16)
N9 C3 H3A 107.6(16)
H3B C3 H3A 112(2)
N9 C3 H3C 108.6(15)
H3B C3 H3C 113(2)
H3A C3 H3C 107(2)

loop_
_geom_bond_atom_site_label_1
_geom_bond_atom_site_label_2
_geom_bond_distance
O2 N5 1.346(2)
O2 H1 1.07(4)
O1 N1 1.333(2)
N9 C4 1.472(3)
N9 C3 1.480(3)
N9 H9B 0.92(3)
N9 H9A 0.93(3)
N7 N6 1.300(3)
N7 N8 1.361(2)
N2 N3 1.310(2)
N2 N1 1.337(2)
N1 C1 1.335(3)
N3 N4 1.350(2)
N8 C2 1.331(3)
N5 C2 1.340(3)
N5 N6 1.342(3)
N4 C1 1.333(3)
C2 C1 1.445(3)
C4 H4B 0.92(3)
C4 H4A 1.04(3)
C4 H4C 0.99(3)
C3 H3B 0.93(3)
C3 H3A 1.02(3)
C3 H3C 0.97(3)

loop_
_geom_hbond_atom_site_label_D
_geom_hbond_atom_site_label_H
_geom_hbond_atom_site_label_A
_geom_hbond_distance_DH
_geom_hbond_distance_HA
_geom_hbond_distance_DA
_geom_hbond_angle_DHA
_geom_hbond_site_symmetry_A
O2 H1 O1 1.07(4) 1.37(4) 2.439(2) 171(3) 3_456
O2 H1 N1 1.07(4) 2.16(3) 3.152(2) 152(2) 3_456
O2 H1 N2 1.07(4) 2.57(3) 3.301(2) 125(2) 3_456
N9 H9B N4 0.92(3) 2.04(3) 2.947(3) 165(2) 3_556
N9 H9B N3 0.92(3) 2.63(3) 3.358(3) 136(2) 3_556
N9 H9A N8 0.93(3) 2.04(3) 2.922(3) 158(2) .
N9 H9A O1 0.93(3) 2.37(2) 2.834(2) 110.6(18) .

loop_
_geom_torsion_atom_site_label_1
_geom_torsion_atom_site_label_2
_geom_torsion_atom_site_label_3
_geom_torsion_atom_site_label_4
_geom_torsion
N3 N2 N1 O1 -179.78(17)
N3 N2 N1 C1 -0.2(2)
N1 N2 N3 N4 0.4(2)
N6 N7 N8 C2 0.7(2)
N2 N3 N4 C1 -0.5(2)
N8 N7 N6 N5 -0.1(2)
C2 N5 N6 N7 -0.6(2)
O2 N5 N6 N7 -178.58(17)
N7 N8 C2 N5 -1.1(2)
N7 N8 C2 C1 179.94(19)
N6 N5 C2 N8 1.1(2)
O2 N5 C2 N8 178.80(18)
N6 N5 C2 C1 -179.89(18)
O2 N5 C2 C1 -2.2(3)
N3 N4 C1 N1 0.4(2)
N3 N4 C1 C2 179.4(2)
O1 N1 C1 N4 179.45(18)
N2 N1 C1 N4 -0.1(2)
O1 N1 C1 C2 0.4(3)
N2 N1 C1 C2 -179.23(19)
N8 C2 C1 N4 -179.4(2)
N5 C2 C1 N4 1.8(3)
N8 C2 C1 N1 -0.5(3)
N5 C2 C1 N1 -179.34(19)
